data_7240213
loop_
_publ_author_name
'Guo, Mengfei'
'Zhang, Zaiyong'
'Chen, Zhaoqiang'
'Ding, Qiaoce'
'Lu, Liye'
'Zhang, Qi'
'Wang, Jian-Rong'
'Mei, Xuefeng'

_publ_section_title
;
 The axial chirality hidden in vitamin D and its application in cocrystal
 prediction
;
_journal_name_full CrystEngComm
_journal_paper_doi 10.1039/D0CE00229A
_journal_year 2020
_chemical_formula_moiety 'C27 H44 O2, C27 H48 O'
_chemical_formula_sum 'C54 H92 O3'
_chemical_formula_weight 789.27
_space_group_crystal_system orthorhombic
_space_group_IT_number 19
_space_group_name_Hall 'P 2ac 2ab'
_space_group_name_H-M_alt 'P 21 21 21'
_atom_sites_solution_hydrogens mixed
_atom_sites_solution_primary dual
_audit_creation_date 2019-09-27
_audit_creation_method
;
Olex2 1.2
(compiled 2018.05.29 svn.r3508 for OlexSys, GUI svn.r5506)
;
_audit_update_record
;
2020-01-13 deposited with the CCDC.	2020-03-25 downloaded from the CCDC.
;
_cell_angle_alpha 90
_cell_angle_beta 90
_cell_angle_gamma 90
_cell_formula_units_Z 4
_cell_length_a 6.9042(8)
_cell_length_b 22.803(3)
_cell_length_c 31.694(4)
_cell_measurement_reflns_used 9826
_cell_measurement_temperature 170
_cell_measurement_theta_max 26.295
_cell_measurement_theta_min 2.200
_cell_volume 4989.8(11)
_computing_cell_refinement 'SAINT V8.38A (?, 2016)'
_computing_data_reduction 'SAINT V8.38A (?, 2016)'
_computing_molecular_graphics 'Olex2 (Dolomanov et al., 2009)'
_computing_publication_material 'Olex2 (Dolomanov et al., 2009)'
_computing_structure_refinement 'ShelXL (Sheldrick, 2015)'
_computing_structure_solution 'ShelXT (Sheldrick, 2015)'
_diffrn_ambient_temperature 170.0
_diffrn_measured_fraction_theta_full 0.993
_diffrn_measured_fraction_theta_max 0.991
_diffrn_measurement_device_type 'D8 VENTURE'
_diffrn_measurement_method '\f and \w scans'
_diffrn_radiation_type MoK\a
_diffrn_radiation_wavelength 0.71073
_diffrn_reflns_av_R_equivalents 0.0765
_diffrn_reflns_av_unetI/netI 0.1292
_diffrn_reflns_Laue_measured_fraction_full 0.993
_diffrn_reflns_Laue_measured_fraction_max 0.991
_diffrn_reflns_limit_h_max 8
_diffrn_reflns_limit_h_min -7
_diffrn_reflns_limit_k_max 28
_diffrn_reflns_limit_k_min -26
_diffrn_reflns_limit_l_max 31
_diffrn_reflns_limit_l_min -39
_diffrn_reflns_number 18790
_diffrn_reflns_point_group_measured_fraction_full 0.970
_diffrn_reflns_point_group_measured_fraction_max 0.956
_diffrn_reflns_theta_full 25.242
_diffrn_reflns_theta_max 26.407
_diffrn_reflns_theta_min 2.201
_diffrn_standards_number 0
_exptl_absorpt_coefficient_mu 0.062
_exptl_absorpt_correction_T_max 0.7454
_exptl_absorpt_correction_T_min 0.4559
_exptl_absorpt_correction_type multi-scan
_exptl_absorpt_process_details
'SADABS-2016/2 (Bruker,2016/2) was used for absorption correction. wR2(int) was 0.1389 before and 0.1054 after correction. The Ratio of minimum to maximum transmission is 0.6116. The \l/2 correction factor is Not present.'
_exptl_crystal_colour colourless
_exptl_crystal_colour_primary colourless
_exptl_crystal_density_diffrn 1.051
_exptl_crystal_description needle
_exptl_crystal_F_000 1760
_exptl_crystal_size_max 0.08
_exptl_crystal_size_mid 0.05
_exptl_crystal_size_min 0.03
_refine_diff_density_max 0.351
_refine_diff_density_min -0.259
_refine_diff_density_rms 0.056
_refine_ls_abs_structure_details
;
 Refined as an inversion twin.
;
_refine_ls_abs_structure_Flack -2(2)
_refine_ls_extinction_method none
_refine_ls_goodness_of_fit_ref 1.011
_refine_ls_hydrogen_treatment mixed
_refine_ls_matrix_type full
_refine_ls_number_parameters 536
_refine_ls_number_reflns 9809
_refine_ls_number_restraints 3
_refine_ls_restrained_S_all 1.011
_refine_ls_R_factor_all 0.1245
_refine_ls_R_factor_gt 0.0683
_refine_ls_shift/su_max 0.000
_refine_ls_shift/su_mean 0.000
_refine_ls_structure_factor_coef Fsqd
_refine_ls_weighting_details 'w=1/[\s^2^(Fo^2^)+(0.0724P)^2^] where P=(Fo^2^+2Fc^2^)/3'
_refine_ls_weighting_scheme calc
_refine_ls_wR_factor_gt 0.1497
_refine_ls_wR_factor_ref 0.1773
_reflns_Friedel_coverage 0.710
_reflns_Friedel_fraction_full 0.940
_reflns_Friedel_fraction_max 0.911
_reflns_number_gt 5945
_reflns_number_total 9809
_reflns_threshold_expression 'I > 2\s(I)'
_cod_data_source_file d0ce00229a2.cif
_cod_data_source_block BD
_cod_database_code 7240213
_shelx_shelxl_version_number 2018/3
_shelx_space_group_comment
;
The symmetry employed for this shelxl refinement is uniquely defined
by the following loop, which should always be used as a source of
symmetry information in preference to the above space-group names.
They are only intended as comments.
;
_shelx_estimated_absorpt_t_max 0.998
_shelx_estimated_absorpt_t_min 0.995
_olex2_refinement_description
;
1. Twinned data refinement
 Scales: 3(2)
 -2(2)
2. Fixed Uiso
 At 1.2 times of:
  All C(H) groups, All C(H,H) groups
 At 1.5 times of:
  All C(H,H,H) groups
3. Restrained distances
 O3-H3 = O2-H2 = O1-H1
 0.86 with sigma of 0.02
4.a Ternary CH refined with riding coordinates:
 C3A(H3A), C3(H3B), C5A(H5A), C8A(H8A), C9A(H9A), C14(H14), C14A(H14A),
 C17A(H17A), C17(H17), C20(H20), C20A(H20A), C25A(H25A)
4.b Secondary CH2 refined with riding coordinates:
 C1A(H1AA,H1AB), C1(H1A,H1B), C2(H2A,H2B), C2A(H2AA,H2AB), C4(H4A,H4B),
 C4A(H4AA,H4AB), C6A(H6AA,H6AB), C7A(H7AA,H7AB), C9(H9B,H9C), C11(H11C,H11D),
 C11A(H11A,H11B), C12(H12C,H12D), C12A(H12A,H12B), C15A(H15A,H15B), C15(H15C,
 H15D), C16(H16C,H16D), C16A(H16A,H16B), C22(H22C,H22D), C22A(H22A,H22B),
 C23(H23C,H23D), C23A(H23A,H23B), C24(H24C,H24D), C24A(H24A,H24B)
4.c Aromatic/amide H refined with riding coordinates:
 C6(H6), C7(H7)
4.d X=CH2 refined with riding coordinates:
 C19(H19D,H19E)
4.e Idealised Me refined as rotating group:
 C18(H18D,H18E,H18F), C18A(H18A,H18B,H18C), C19A(H19A,H19B,H19C), C21(H21D,
 H21E,H21F), C21A(H21A,H21B,H21C), C26A(H26A,H26B,H26C), C26(H26D,H26E,H26F),
 C27(H27D,H27E,H27F), C27A(H27A,H27B,H27C)
;
_olex2_submission_special_instructions 'No special instructions were received'

loop_
_space_group_symop_operation_xyz
'x, y, z'
'-x+1/2, -y, z+1/2'
'-x, y+1/2, -z+1/2'
'x+1/2, -y+1/2, -z'

loop_
_atom_site_label
_atom_site_type_symbol
_atom_site_fract_x
_atom_site_fract_y
_atom_site_fract_z
_atom_site_U_iso_or_equiv
_atom_site_adp_type
_atom_site_occupancy
_atom_site_site_symmetry_order
_atom_site_calc_flag
_atom_site_refinement_flags_posn
_atom_site_refinement_flags_adp
_atom_site_refinement_flags_occupancy
_atom_site_disorder_assembly
_atom_site_disorder_group
O1 O 0.4622(5) 0.57963(13) 0.07115(11) 0.0336(8) Uani 1 1 d D . . . .
H1 H 0.558(6) 0.588(2) 0.0870(14) 0.047(17) Uiso 1 1 d D . . . .
O2 O 0.4097(5) 0.36830(15) 0.56585(10) 0.0355(8) Uani 1 1 d D . . . .
H2 H 0.298(5) 0.386(2) 0.568(2) 0.08(2) Uiso 1 1 d D . . . .
O3 O 0.2143(6) 0.10931(16) 0.37862(12) 0.0494(10) Uani 1 1 d D . . . .
H3 H 0.125(8) 0.114(3) 0.3992(16) 0.09(2) Uiso 1 1 d D . . . .
C1A C 0.3186(7) 0.1531(2) 0.26660(15) 0.0357(11) Uani 1 1 d . . . . .
H1AA H 0.380060 0.191844 0.270901 0.043 Uiso 1 1 calc R . . . .
H1AB H 0.394535 0.132002 0.244863 0.043 Uiso 1 1 calc R . . . .
C1 C 0.7020(7) 0.3268(2) 0.47060(14) 0.0340(11) Uani 1 1 d . . . . .
H1A H 0.733627 0.366431 0.459872 0.041 Uiso 1 1 calc R . . . .
H1B H 0.819531 0.302175 0.468029 0.041 Uiso 1 1 calc R . . . .
C2 C 0.6434(7) 0.3310(2) 0.51710(14) 0.0324(11) Uani 1 1 d . . . . .
H2A H 0.628073 0.291084 0.528910 0.039 Uiso 1 1 calc R . . . .
H2B H 0.746606 0.351224 0.533180 0.039 Uiso 1 1 calc R . . . .
C2A C 0.3295(7) 0.1185(2) 0.30805(15) 0.0392(12) Uani 1 1 d . . . . .
H2AA H 0.286760 0.077632 0.302964 0.047 Uiso 1 1 calc R . . . .
H2AB H 0.465563 0.117259 0.317863 0.047 Uiso 1 1 calc R . . . .
C3A C 0.2056(7) 0.1452(2) 0.34171(15) 0.0361(11) Uani 1 1 d . . . . .
H3A H 0.259686 0.184705 0.348851 0.043 Uiso 1 1 calc R . . . .
C3 C 0.4557(7) 0.3643(2) 0.52173(14) 0.0307(11) Uani 1 1 d . . . . .
H3B H 0.473825 0.404795 0.510295 0.037 Uiso 1 1 calc R . . . .
C4 C 0.2942(7) 0.3346(2) 0.49751(14) 0.0315(10) Uani 1 1 d . . . . .
H4A H 0.174909 0.358542 0.499601 0.038 Uiso 1 1 calc R . . . .
H4B H 0.267260 0.295785 0.510183 0.038 Uiso 1 1 calc R . . . .
C4A C -0.0012(7) 0.1532(2) 0.32643(15) 0.0364(11) Uani 1 1 d . . . . .
H4AA H -0.078252 0.173047 0.348588 0.044 Uiso 1 1 calc R . . . .
H4AB H -0.060107 0.114363 0.321054 0.044 Uiso 1 1 calc R . . . .
C5A C -0.0065(7) 0.18968(19) 0.28606(14) 0.0305(11) Uani 1 1 d . . . . .
H5A H 0.056624 0.227952 0.292985 0.037 Uiso 1 1 calc R . . . .
C5 C 0.3482(7) 0.32689(18) 0.45141(14) 0.0296(10) Uani 1 1 d . . . . .
C6 C 0.2282(7) 0.34485(19) 0.42107(14) 0.0342(11) Uani 1 1 d . . . . .
H6 H 0.106397 0.359732 0.430001 0.041 Uiso 1 1 calc R . . . .
C6A C -0.2102(7) 0.2040(2) 0.27232(16) 0.0404(12) Uani 1 1 d . . . . .
H6AA H -0.280146 0.222666 0.296068 0.048 Uiso 1 1 calc R . . . .
H6AB H -0.278712 0.167236 0.265083 0.048 Uiso 1 1 calc R . . . .
C7A C -0.2142(7) 0.2449(2) 0.23443(15) 0.0407(12) Uani 1 1 d . . . . .
H7AA H -0.166369 0.284013 0.243192 0.049 Uiso 1 1 calc R . . . .
H7AB H -0.349755 0.249570 0.224844 0.049 Uiso 1 1 calc R . . . .
C7 C 0.2634(7) 0.34416(19) 0.37552(14) 0.0318(11) Uani 1 1 d . . . . .
H7 H 0.391638 0.335577 0.366589 0.038 Uiso 1 1 calc R . . . .
C8 C 0.1331(7) 0.35440(19) 0.34531(14) 0.0301(10) Uani 1 1 d . . . . .
C8A C -0.0917(6) 0.2230(2) 0.19766(15) 0.0313(11) Uani 1 1 d . . . . .
H8A H -0.154026 0.186915 0.185958 0.038 Uiso 1 1 calc R . . . .
C9A C 0.1145(7) 0.20686(18) 0.21271(14) 0.0280(10) Uani 1 1 d . . . . .
H9A H 0.171101 0.243872 0.224294 0.034 Uiso 1 1 calc R . . . .
C9 C -0.0787(7) 0.3666(2) 0.35264(15) 0.0416(13) Uani 1 1 d . . . . .
H9B H -0.103616 0.368850 0.383363 0.050 Uiso 1 1 calc R . . . .
H9C H -0.156434 0.333838 0.341110 0.050 Uiso 1 1 calc R . . . .
C10 C 0.5415(7) 0.30063(18) 0.44415(14) 0.0308(11) Uani 1 1 d . . . . .
C10A C 0.1131(7) 0.16246(17) 0.25002(14) 0.0281(10) Uani 1 1 d . . . . .
C11 C -0.1424(8) 0.4238(2) 0.33191(15) 0.0414(13) Uani 1 1 d . . . . .
H11C H -0.081163 0.457038 0.346894 0.050 Uiso 1 1 calc R . . . .
H11D H -0.284497 0.427851 0.334893 0.050 Uiso 1 1 calc R . . . .
C11A C 0.2421(8) 0.1899(2) 0.17570(16) 0.0415(13) Uani 1 1 d . . . . .
H11A H 0.197031 0.151757 0.164393 0.050 Uiso 1 1 calc R . . . .
H11B H 0.376329 0.184383 0.185985 0.050 Uiso 1 1 calc R . . . .
C12 C -0.0895(7) 0.4271(2) 0.28520(14) 0.0332(11) Uani 1 1 d . . . . .
H12C H -0.123471 0.466360 0.274136 0.040 Uiso 1 1 calc R . . . .
H12D H -0.165562 0.397603 0.269345 0.040 Uiso 1 1 calc R . . . .
C12A C 0.2440(7) 0.2352(2) 0.13954(15) 0.0393(12) Uani 1 1 d . . . . .
H12A H 0.305833 0.271736 0.149613 0.047 Uiso 1 1 calc R . . . .
H12B H 0.322696 0.219708 0.115914 0.047 Uiso 1 1 calc R . . . .
C13A C 0.0413(7) 0.24906(18) 0.12362(14) 0.0307(11) Uani 1 1 d . . . . .
C13 C 0.1282(7) 0.41580(17) 0.27825(13) 0.0256(10) Uani 1 1 d . . . . .
C14 C 0.1807(7) 0.35665(18) 0.29931(13) 0.0272(10) Uani 1 1 d . . . . .
H14 H 0.096088 0.326609 0.285586 0.033 Uiso 1 1 calc R . . . .
C14A C -0.0763(7) 0.2682(2) 0.16243(15) 0.0323(11) Uani 1 1 d . . . . .
H14A H -0.005887 0.302463 0.174732 0.039 Uiso 1 1 calc R . . . .
C15A C -0.2637(8) 0.2925(3) 0.14400(18) 0.0520(15) Uani 1 1 d . . . . .
H15A H -0.320557 0.322592 0.162783 0.062 Uiso 1 1 calc R . . . .
H15B H -0.359756 0.260856 0.139526 0.062 Uiso 1 1 calc R . . . .
C15 C 0.3855(7) 0.34416(19) 0.28365(14) 0.0315(11) Uani 1 1 d . . . . .
H15C H 0.409522 0.301430 0.281933 0.038 Uiso 1 1 calc R . . . .
H15D H 0.483102 0.362060 0.302554 0.038 Uiso 1 1 calc R . . . .
C16 C 0.3920(7) 0.3726(2) 0.23931(14) 0.0330(11) Uani 1 1 d . . . . .
H16C H 0.498159 0.401658 0.237672 0.040 Uiso 1 1 calc R . . . .
H16D H 0.413346 0.342310 0.217399 0.040 Uiso 1 1 calc R . . . .
C16A C -0.1998(7) 0.3197(2) 0.10144(17) 0.0465(13) Uani 1 1 d . . . . .
H16A H -0.277885 0.303496 0.077995 0.056 Uiso 1 1 calc R . . . .
H16B H -0.217045 0.362824 0.101996 0.056 Uiso 1 1 calc R . . . .
C17A C 0.0151(7) 0.30414(19) 0.09554(15) 0.0328(11) Uani 1 1 d . . . . .
H17A H 0.090837 0.336251 0.109319 0.039 Uiso 1 1 calc R . . . .
C17 C 0.1937(7) 0.40280(17) 0.23286(14) 0.0259(10) Uani 1 1 d . . . . .
H17 H 0.104294 0.371791 0.221986 0.031 Uiso 1 1 calc R . . . .
C18 C 0.2481(7) 0.46581(18) 0.29775(15) 0.0339(11) Uani 1 1 d . . . . .
H18D H 0.240647 0.463557 0.328581 0.051 Uiso 1 1 calc GR . . . .
H18E H 0.196606 0.503614 0.288246 0.051 Uiso 1 1 calc GR . . . .
H18F H 0.383461 0.462093 0.288824 0.051 Uiso 1 1 calc GR . . . .
C18A C -0.0448(10) 0.1955(2) 0.10114(17) 0.0530(16) Uani 1 1 d . . . . .
H18A H -0.045303 0.161949 0.120446 0.079 Uiso 1 1 calc GR . . . .
H18B H 0.033667 0.186129 0.076277 0.079 Uiso 1 1 calc GR . . . .
H18C H -0.177754 0.204270 0.092341 0.079 Uiso 1 1 calc GR . . . .
C19A C 0.0300(9) 0.10285(19) 0.23520(17) 0.0483(14) Uani 1 1 d . . . . .
H19A H -0.101553 0.108555 0.224352 0.072 Uiso 1 1 calc GR . . . .
H19B H 0.026704 0.075503 0.259043 0.072 Uiso 1 1 calc GR . . . .
H19C H 0.112321 0.086753 0.212824 0.072 Uiso 1 1 calc GR . . . .
C19 C 0.5722(9) 0.2568(2) 0.41784(15) 0.0432(13) Uani 1 1 d . . . . .
H19D H 0.467302 0.240429 0.402407 0.052 Uiso 1 1 calc R . . . .
H19E H 0.699221 0.241505 0.414340 0.052 Uiso 1 1 calc R . . . .
C20 C 0.1896(7) 0.45294(19) 0.19980(14) 0.0294(10) Uani 1 1 d . . . . .
H20 H 0.230231 0.489955 0.214218 0.035 Uiso 1 1 calc R . . . .
C20A C 0.0784(8) 0.3029(2) 0.04937(16) 0.0402(13) Uani 1 1 d . . . . .
H20A H 0.017558 0.268095 0.035532 0.048 Uiso 1 1 calc R . . . .
C21 C -0.0157(8) 0.4618(2) 0.18295(16) 0.0426(13) Uani 1 1 d . . . . .
H21D H -0.020703 0.497922 0.166202 0.064 Uiso 1 1 calc GR . . . .
H21E H -0.106262 0.464873 0.206659 0.064 Uiso 1 1 calc GR . . . .
H21F H -0.051780 0.428389 0.165190 0.064 Uiso 1 1 calc GR . . . .
C21A C 0.2999(10) 0.2971(3) 0.0455(2) 0.087(3) Uani 1 1 d . . . . .
H21A H 0.362078 0.331474 0.058204 0.130 Uiso 1 1 calc GR . . . .
H21B H 0.335790 0.294615 0.015619 0.130 Uiso 1 1 calc GR . . . .
H21C H 0.342804 0.261588 0.060145 0.130 Uiso 1 1 calc GR . . . .
C22 C 0.3312(7) 0.44143(19) 0.16361(14) 0.0338(11) Uani 1 1 d . . . . .
H22C H 0.464139 0.439858 0.175280 0.041 Uiso 1 1 calc R . . . .
H22D H 0.302204 0.402472 0.151357 0.041 Uiso 1 1 calc R . . . .
C22A C 0.0126(8) 0.3584(2) 0.02565(15) 0.0406(12) Uani 1 1 d . . . . .
H22A H -0.130476 0.360481 0.027229 0.049 Uiso 1 1 calc R . . . .
H22B H 0.064346 0.392935 0.040818 0.049 Uiso 1 1 calc R . . . .
C23 C 0.3263(7) 0.4869(2) 0.12838(15) 0.0366(11) Uani 1 1 d . . . . .
H23C H 0.205418 0.482266 0.111910 0.044 Uiso 1 1 calc R . . . .
H23D H 0.326186 0.526750 0.140854 0.044 Uiso 1 1 calc R . . . .
C23A C 0.0702(9) 0.3634(2) -0.01974(16) 0.0488(14) Uani 1 1 d . . . . .
H23A H 0.042636 0.325657 -0.034026 0.059 Uiso 1 1 calc R . . . .
H23B H 0.211648 0.370193 -0.021306 0.059 Uiso 1 1 calc R . . . .
C24 C 0.4987(8) 0.4806(2) 0.09929(15) 0.0373(12) Uani 1 1 d . . . . .
H24C H 0.506819 0.439107 0.090271 0.045 Uiso 1 1 calc R . . . .
H24D H 0.617299 0.489387 0.115667 0.045 Uiso 1 1 calc R . . . .
C24A C -0.0333(10) 0.4124(3) -0.04335(18) 0.0617(17) Uani 1 1 d . . . . .
H24A H -0.173792 0.403674 -0.043473 0.074 Uiso 1 1 calc R . . . .
H24B H -0.014905 0.449341 -0.027429 0.074 Uiso 1 1 calc R . . . .
C25 C 0.4991(7) 0.51912(18) 0.05972(14) 0.0326(11) Uani 1 1 d . . . . .
C25A C 0.0302(11) 0.4224(3) -0.0879(2) 0.0667(19) Uani 1 1 d . . . . .
H25A H 0.037601 0.383658 -0.102625 0.080 Uiso 1 1 calc R . . . .
C26A C 0.2315(11) 0.4509(3) -0.0888(2) 0.075(2) Uani 1 1 d . . . . .
H26A H 0.222108 0.491377 -0.078653 0.113 Uiso 1 1 calc GR . . . .
H26B H 0.281329 0.450737 -0.117745 0.113 Uiso 1 1 calc GR . . . .
H26C H 0.319517 0.428702 -0.070532 0.113 Uiso 1 1 calc GR . . . .
C26 C 0.6922(8) 0.5149(2) 0.03772(17) 0.0460(13) Uani 1 1 d . . . . .
H26D H 0.690775 0.539546 0.012382 0.069 Uiso 1 1 calc GR . . . .
H26E H 0.716748 0.474083 0.029681 0.069 Uiso 1 1 calc GR . . . .
H26F H 0.794742 0.528379 0.056790 0.069 Uiso 1 1 calc GR . . . .
C27 C 0.3382(8) 0.5031(2) 0.02969(15) 0.0429(13) Uani 1 1 d . . . . .
H27D H 0.213091 0.507678 0.043920 0.064 Uiso 1 1 calc GR . . . .
H27E H 0.353926 0.462304 0.020626 0.064 Uiso 1 1 calc GR . . . .
H27F H 0.343012 0.528962 0.005009 0.064 Uiso 1 1 calc GR . . . .
C27A C -0.1135(13) 0.4608(4) -0.1111(2) 0.104(3) Uani 1 1 d . . . . .
H27A H -0.241226 0.442118 -0.110820 0.156 Uiso 1 1 calc GR . . . .
H27B H -0.070781 0.466145 -0.140352 0.156 Uiso 1 1 calc GR . . . .
H27C H -0.121378 0.499109 -0.097160 0.156 Uiso 1 1 calc GR . . . .

loop_
_atom_site_aniso_label
_atom_site_aniso_U_11
_atom_site_aniso_U_22
_atom_site_aniso_U_33
_atom_site_aniso_U_23
_atom_site_aniso_U_13
_atom_site_aniso_U_12
O1 0.0312(19) 0.0324(17) 0.037(2) 0.0010(15) -0.0057(17) -0.0020(15)
O2 0.032(2) 0.052(2) 0.0218(17) -0.0055(15) -0.0001(15) 0.0025(17)
O3 0.044(2) 0.070(2) 0.035(2) 0.0117(18) 0.0006(19) 0.010(2)
C1A 0.029(3) 0.043(3) 0.035(3) 0.010(2) 0.002(2) 0.004(2)
C1 0.032(3) 0.037(2) 0.032(3) -0.002(2) 0.002(2) 0.000(2)
C2 0.032(3) 0.037(2) 0.029(3) -0.001(2) -0.005(2) -0.001(2)
C2A 0.028(3) 0.048(3) 0.041(3) 0.010(2) 0.001(2) 0.002(2)
C3A 0.033(3) 0.042(3) 0.033(3) 0.005(2) -0.006(2) -0.001(2)
C3 0.033(3) 0.036(2) 0.023(2) -0.0023(19) 0.000(2) -0.003(2)
C4 0.027(3) 0.042(3) 0.025(2) 0.001(2) -0.003(2) -0.003(2)
C4A 0.028(3) 0.049(3) 0.033(3) 0.000(2) 0.000(2) 0.005(2)
C5A 0.025(2) 0.037(2) 0.029(3) 0.001(2) 0.000(2) -0.001(2)
C5 0.030(3) 0.035(2) 0.024(2) 0.0015(19) 0.001(2) 0.000(2)
C6 0.028(3) 0.047(3) 0.028(3) 0.000(2) -0.003(2) -0.003(2)
C6A 0.027(3) 0.061(3) 0.033(3) 0.009(2) -0.001(2) 0.010(2)
C7A 0.025(3) 0.062(3) 0.035(3) 0.007(2) -0.002(2) 0.009(2)
C7 0.031(3) 0.040(2) 0.024(2) 0.0026(19) 0.003(2) 0.004(2)
C8 0.027(3) 0.041(3) 0.022(2) 0.001(2) 0.000(2) 0.000(2)
C8A 0.020(2) 0.039(2) 0.034(3) 0.004(2) -0.004(2) -0.004(2)
C9A 0.025(2) 0.029(2) 0.030(3) 0.0007(19) -0.002(2) 0.000(2)
C9 0.032(3) 0.066(3) 0.026(3) 0.005(2) 0.000(2) 0.000(3)
C10 0.037(3) 0.032(2) 0.024(2) 0.004(2) 0.001(2) -0.001(2)
C10A 0.026(2) 0.026(2) 0.032(3) 0.0044(19) -0.001(2) -0.004(2)
C11 0.029(3) 0.062(3) 0.033(3) -0.002(2) 0.002(2) 0.011(3)
C11A 0.041(3) 0.046(3) 0.038(3) 0.010(2) 0.006(2) 0.016(2)
C12 0.028(3) 0.043(3) 0.029(3) -0.002(2) -0.003(2) 0.005(2)
C12A 0.036(3) 0.046(3) 0.035(3) 0.004(2) 0.008(2) 0.005(2)
C13A 0.030(3) 0.033(2) 0.029(2) -0.002(2) -0.001(2) -0.002(2)
C13 0.028(2) 0.025(2) 0.024(2) -0.0023(17) -0.004(2) 0.0026(19)
C14 0.028(2) 0.030(2) 0.023(2) 0.0003(18) -0.002(2) 0.000(2)
C14A 0.022(2) 0.043(3) 0.033(3) 0.003(2) -0.006(2) 0.001(2)
C15A 0.029(3) 0.081(4) 0.046(3) 0.019(3) 0.001(3) 0.009(3)
C15 0.033(3) 0.033(2) 0.029(3) 0.003(2) 0.003(2) 0.008(2)
C16 0.031(3) 0.039(2) 0.028(3) 0.002(2) 0.003(2) 0.009(2)
C16A 0.032(3) 0.070(3) 0.038(3) 0.012(3) 0.002(2) 0.008(3)
C17A 0.028(3) 0.037(2) 0.034(3) -0.004(2) 0.000(2) 0.000(2)
C17 0.026(2) 0.024(2) 0.027(2) 0.0005(18) -0.001(2) 0.0017(19)
C18 0.037(3) 0.034(2) 0.031(3) -0.0021(19) -0.005(2) -0.003(2)
C18A 0.077(4) 0.043(3) 0.039(3) 0.001(2) -0.007(3) -0.016(3)
C19A 0.066(4) 0.037(3) 0.042(3) 0.006(2) -0.010(3) -0.007(3)
C19 0.052(3) 0.046(3) 0.031(3) -0.006(2) -0.005(3) 0.011(3)
C20 0.029(3) 0.031(2) 0.028(2) 0.0066(19) -0.006(2) -0.002(2)
C20A 0.046(3) 0.038(3) 0.037(3) -0.002(2) 0.006(3) 0.005(2)
C21 0.038(3) 0.057(3) 0.033(3) 0.015(2) -0.004(2) 0.010(3)
C21A 0.058(4) 0.140(6) 0.063(5) 0.045(4) 0.034(4) 0.053(5)
C22 0.037(3) 0.037(2) 0.027(2) 0.005(2) 0.001(2) 0.003(2)
C22A 0.041(3) 0.048(3) 0.033(3) 0.003(2) 0.003(2) 0.002(3)
C23 0.034(3) 0.042(3) 0.033(3) 0.008(2) 0.004(2) 0.004(2)
C23A 0.054(4) 0.051(3) 0.041(3) 0.012(2) 0.005(3) 0.008(3)
C24 0.037(3) 0.036(2) 0.039(3) 0.009(2) 0.003(2) 0.004(2)
C24A 0.064(4) 0.073(4) 0.048(4) 0.021(3) 0.007(3) 0.016(3)
C25 0.038(3) 0.032(2) 0.028(3) 0.000(2) 0.001(2) -0.004(2)
C25A 0.076(5) 0.064(4) 0.060(4) 0.017(3) -0.002(4) 0.015(4)
C26A 0.081(5) 0.075(4) 0.070(5) 0.027(4) 0.013(4) 0.009(4)
C26 0.042(3) 0.049(3) 0.047(3) 0.002(2) 0.015(3) 0.000(3)
C27 0.050(3) 0.045(3) 0.033(3) 0.001(2) -0.006(3) -0.006(3)
C27A 0.112(7) 0.123(6) 0.077(5) 0.042(5) -0.019(5) 0.021(6)

loop_
_atom_type_symbol
_atom_type_description
_atom_type_scat_dispersion_real
_atom_type_scat_dispersion_imag
_atom_type_scat_source
C C 0.0033 0.0016 'International Tables Vol C Tables 4.2.6.8 and 6.1.1.4'
H H 0.0000 0.0000 'International Tables Vol C Tables 4.2.6.8 and 6.1.1.4'
O O 0.0106 0.0060 'International Tables Vol C Tables 4.2.6.8 and 6.1.1.4'

loop_
_geom_angle_atom_site_label_1
_geom_angle_atom_site_label_2
_geom_angle_atom_site_label_3
_geom_angle
_geom_angle_site_symmetry_1
_geom_angle_site_symmetry_3
_geom_angle_publ_flag
C25 O1 H1 103(3) . . ?
C3 O2 H2 108(5) . . ?
C3A O3 H3 120(4) . . ?
H1AA C1A H1AB 107.6 . . ?
C2A C1A H1AA 108.7 . . ?
C2A C1A H1AB 108.7 . . ?
C10A C1A H1AA 108.7 . . ?
C10A C1A H1AB 108.7 . . ?
C10A C1A C2A 114.3(4) . . ?
H1A C1 H1B 108.0 . . ?
C2 C1 H1A 109.4 . . ?
C2 C1 H1B 109.4 . . ?
C10 C1 H1A 109.4 . . ?
C10 C1 H1B 109.4 . . ?
C10 C1 C2 111.4(4) . . ?
C1 C2 H2A 109.5 . . ?
C1 C2 H2B 109.5 . . ?
H2A C2 H2B 108.1 . . ?
C3 C2 C1 110.6(4) . . ?
C3 C2 H2A 109.5 . . ?
C3 C2 H2B 109.5 . . ?
C1A C2A H2AA 109.2 . . ?
C1A C2A H2AB 109.2 . . ?
H2AA C2A H2AB 107.9 . . ?
C3A C2A C1A 111.9(4) . . ?
C3A C2A H2AA 109.2 . . ?
C3A C2A H2AB 109.2 . . ?
O3 C3A C2A 109.0(4) . . ?
O3 C3A H3A 108.4 . . ?
O3 C3A C4A 111.7(4) . . ?
C2A C3A H3A 108.4 . . ?
C2A C3A C4A 111.0(4) . . ?
C4A C3A H3A 108.4 . . ?
O2 C3 C2 108.4(4) . . ?
O2 C3 H3B 108.8 . . ?
O2 C3 C4 111.1(4) . . ?
C2 C3 H3B 108.8 . . ?
C2 C3 C4 111.0(4) . . ?
C4 C3 H3B 108.8 . . ?
C3 C4 H4A 109.4 . . ?
C3 C4 H4B 109.4 . . ?
C3 C4 C5 111.0(4) . . ?
H4A C4 H4B 108.0 . . ?
C5 C4 H4A 109.4 . . ?
C5 C4 H4B 109.4 . . ?
C3A C4A H4AA 109.5 . . ?
C3A C4A H4AB 109.5 . . ?
C3A C4A C5A 110.8(4) . . ?
H4AA C4A H4AB 108.1 . . ?
C5A C4A H4AA 109.5 . . ?
C5A C4A H4AB 109.5 . . ?
C4A C5A H5A 106.3 . . ?
C4A C5A C10A 112.9(4) . . ?
C6A C5A C4A 112.5(4) . . ?
C6A C5A H5A 106.3 . . ?
C6A C5A C10A 111.9(4) . . ?
C10A C5A H5A 106.3 . . ?
C6 C5 C4 120.4(4) . . ?
C6 C5 C10 124.9(4) . . ?
C10 C5 C4 114.7(4) . . ?
C5 C6 H6 116.4 . . ?
C5 C6 C7 127.2(5) . . ?
C7 C6 H6 116.4 . . ?
C5A C6A H6AA 109.2 . . ?
C5A C6A H6AB 109.2 . . ?
C5A C6A C7A 112.2(4) . . ?
H6AA C6A H6AB 107.9 . . ?
C7A C6A H6AA 109.2 . . ?
C7A C6A H6AB 109.2 . . ?
C6A C7A H7AA 109.0 . . ?
C6A C7A H7AB 109.0 . . ?
C6A C7A C8A 113.1(4) . . ?
H7AA C7A H7AB 107.8 . . ?
C8A C7A H7AA 109.0 . . ?
C8A C7A H7AB 109.0 . . ?
C6 C7 H7 116.8 . . ?
C8 C7 C6 126.4(5) . . ?
C8 C7 H7 116.8 . . ?
C7 C8 C9 125.2(4) . . ?
C7 C8 C14 123.9(4) . . ?
C14 C8 C9 110.9(4) . . ?
C7A C8A H8A 108.3 . . ?
C7A C8A C9A 110.7(4) . . ?
C9A C8A H8A 108.3 . . ?
C14A C8A C7A 112.2(4) . . ?
C14A C8A H8A 108.3 . . ?
C14A C8A C9A 108.8(4) . . ?
C8A C9A H9A 105.8 . . ?
C8A C9A C10A 112.6(4) . . ?
C10A C9A H9A 105.8 . . ?
C11A C9A C8A 110.9(4) . . ?
C11A C9A H9A 105.8 . . ?
C11A C9A C10A 115.1(4) . . ?
C8 C9 H9B 109.3 . . ?
C8 C9 H9C 109.3 . . ?
C8 C9 C11 111.8(4) . . ?
H9B C9 H9C 107.9 . . ?
C11 C9 H9B 109.3 . . ?
C11 C9 H9C 109.3 . . ?
C5 C10 C1 114.5(4) . . ?
C19 C10 C1 122.1(5) . . ?
C19 C10 C5 123.4(5) . . ?
C1A C10A C5A 107.4(4) . . ?
C1A C10A C9A 110.3(4) . . ?
C1A C10A C19A 109.0(4) . . ?
C5A C10A C9A 107.7(3) . . ?
C5A C10A C19A 112.3(4) . . ?
C19A C10A C9A 110.0(4) . . ?
C9 C11 H11C 109.0 . . ?
C9 C11 H11D 109.0 . . ?
C9 C11 C12 113.0(4) . . ?
H11C C11 H11D 107.8 . . ?
C12 C11 H11C 109.0 . . ?
C12 C11 H11D 109.0 . . ?
C9A C11A H11A 108.7 . . ?
C9A C11A H11B 108.7 . . ?
C9A C11A C12A 114.1(4) . . ?
H11A C11A H11B 107.6 . . ?
C12A C11A H11A 108.7 . . ?
C12A C11A H11B 108.7 . . ?
C11 C12 H12C 109.4 . . ?
C11 C12 H12D 109.4 . . ?
C11 C12 C13 111.3(4) . . ?
H12C C12 H12D 108.0 . . ?
C13 C12 H12C 109.4 . . ?
C13 C12 H12D 109.4 . . ?
C11A C12A H12A 109.2 . . ?
C11A C12A H12B 109.2 . . ?
H12A C12A H12B 107.9 . . ?
C13A C12A C11A 112.2(4) . . ?
C13A C12A H12A 109.2 . . ?
C13A C12A H12B 109.2 . . ?
C12A C13A C14A 106.2(4) . . ?
C12A C13A C17A 117.8(4) . . ?
C12A C13A C18A 110.2(4) . . ?
C14A C13A C17A 99.7(3) . . ?
C18A C13A C14A 113.1(4) . . ?
C18A C13A C17A 109.5(4) . . ?
C12 C13 C14 108.2(4) . . ?
C17 C13 C12 116.9(4) . . ?
C17 C13 C14 99.6(3) . . ?
C17 C13 C18 111.1(4) . . ?
C18 C13 C12 110.1(4) . . ?
C18 C13 C14 110.3(4) . . ?
C8 C14 C13 113.5(3) . . ?
C8 C14 H14 105.8 . . ?
C8 C14 C15 121.0(4) . . ?
C13 C14 H14 105.8 . . ?
C15 C14 C13 103.9(4) . . ?
C15 C14 H14 105.8 . . ?
C8A C14A C13A 115.6(4) . . ?
C8A C14A H14A 106.1 . . ?
C8A C14A C15A 117.9(4) . . ?
C13A C14A H14A 106.1 . . ?
C15A C14A C13A 104.2(4) . . ?
C15A C14A H14A 106.1 . . ?
C14A C15A H15A 111.0 . . ?
C14A C15A H15B 111.0 . . ?
C14A C15A C16A 103.8(4) . . ?
H15A C15A H15B 109.0 . . ?
C16A C15A H15A 111.0 . . ?
C16A C15A H15B 111.0 . . ?
C14 C15 H15C 110.9 . . ?
C14 C15 H15D 110.9 . . ?
C14 C15 C16 104.2(4) . . ?
H15C C15 H15D 108.9 . . ?
C16 C15 H15C 110.9 . . ?
C16 C15 H15D 110.9 . . ?
C15 C16 H16C 110.5 . . ?
C15 C16 H16D 110.5 . . ?
H16C C16 H16D 108.7 . . ?
C17 C16 C15 106.3(4) . . ?
C17 C16 H16C 110.5 . . ?
C17 C16 H16D 110.5 . . ?
C15A C16A H16A 110.4 . . ?
C15A C16A H16B 110.4 . . ?
H16A C16A H16B 108.6 . . ?
C17A C16A C15A 106.7(4) . . ?
C17A C16A H16A 110.4 . . ?
C17A C16A H16B 110.4 . . ?
C13A C17A H17A 106.4 . . ?
C16A C17A C13A 103.3(4) . . ?
C16A C17A H17A 106.4 . . ?
C20A C17A C13A 120.1(4) . . ?
C20A C17A C16A 113.4(4) . . ?
C20A C17A H17A 106.4 . . ?
C13 C17 C16 102.9(3) . . ?
C13 C17 H17 106.1 . . ?
C13 C17 C20 119.0(3) . . ?
C16 C17 H17 106.1 . . ?
C16 C17 C20 115.8(4) . . ?
C20 C17 H17 106.1 . . ?
C13 C18 H18D 109.5 . . ?
C13 C18 H18E 109.5 . . ?
C13 C18 H18F 109.5 . . ?
H18D C18 H18E 109.5 . . ?
H18D C18 H18F 109.5 . . ?
H18E C18 H18F 109.5 . . ?
C13A C18A H18A 109.5 . . ?
C13A C18A H18B 109.5 . . ?
C13A C18A H18C 109.5 . . ?
H18A C18A H18B 109.5 . . ?
H18A C18A H18C 109.5 . . ?
H18B C18A H18C 109.5 . . ?
C10A C19A H19A 109.5 . . ?
C10A C19A H19B 109.5 . . ?
C10A C19A H19C 109.5 . . ?
H19A C19A H19B 109.5 . . ?
H19A C19A H19C 109.5 . . ?
H19B C19A H19C 109.5 . . ?
C10 C19 H19D 120.0 . . ?
C10 C19 H19E 120.0 . . ?
H19D C19 H19E 120.0 . . ?
C17 C20 H20 107.9 . . ?
C21 C20 C17 110.5(4) . . ?
C21 C20 H20 107.9 . . ?
C21 C20 C22 110.7(4) . . ?
C22 C20 C17 111.6(4) . . ?
C22 C20 H20 107.9 . . ?
C17A C20A H20A 108.3 . . ?
C17A C20A C21A 111.2(5) . . ?
C17A C20A C22A 111.6(4) . . ?
C21A C20A H20A 108.3 . . ?
C22A C20A H20A 108.3 . . ?
C22A C20A C21A 109.0(5) . . ?
C20 C21 H21D 109.5 . . ?
C20 C21 H21E 109.5 . . ?
C20 C21 H21F 109.5 . . ?
H21D C21 H21E 109.5 . . ?
H21D C21 H21F 109.5 . . ?
H21E C21 H21F 109.5 . . ?
C20A C21A H21A 109.5 . . ?
C20A C21A H21B 109.5 . . ?
C20A C21A H21C 109.5 . . ?
H21A C21A H21B 109.5 . . ?
H21A C21A H21C 109.5 . . ?
H21B C21A H21C 109.5 . . ?
C20 C22 H22C 108.6 . . ?
C20 C22 H22D 108.6 . . ?
H22C C22 H22D 107.6 . . ?
C23 C22 C20 114.7(4) . . ?
C23 C22 H22C 108.6 . . ?
C23 C22 H22D 108.6 . . ?
C20A C22A H22A 108.1 . . ?
C20A C22A H22B 108.1 . . ?
H22A C22A H22B 107.3 . . ?
C23A C22A C20A 116.9(4) . . ?
C23A C22A H22A 108.1 . . ?
C23A C22A H22B 108.1 . . ?
C22 C23 H23C 109.4 . . ?
C22 C23 H23D 109.4 . . ?
H23C C23 H23D 108.0 . . ?
C24 C23 C22 111.3(4) . . ?
C24 C23 H23C 109.4 . . ?
C24 C23 H23D 109.4 . . ?
C22A C23A H23A 108.8 . . ?
C22A C23A H23B 108.8 . . ?
C22A C23A C24A 113.8(5) . . ?
H23A C23A H23B 107.7 . . ?
C24A C23A H23A 108.8 . . ?
C24A C23A H23B 108.8 . . ?
C23 C24 H24C 108.2 . . ?
C23 C24 H24D 108.2 . . ?
C23 C24 C25 116.5(4) . . ?
H24C C24 H24D 107.3 . . ?
C25 C24 H24C 108.2 . . ?
C25 C24 H24D 108.2 . . ?
C23A C24A H24A 108.3 . . ?
C23A C24A H24B 108.3 . . ?
H24A C24A H24B 107.4 . . ?
C25A C24A C23A 116.0(5) . . ?
C25A C24A H24A 108.3 . . ?
C25A C24A H24B 108.3 . . ?
O1 C25 C24 109.9(4) . . ?
O1 C25 C26 109.4(4) . . ?
O1 C25 C27 105.0(4) . . ?
C26 C25 C24 110.1(4) . . ?
C26 C25 C27 110.1(4) . . ?
C27 C25 C24 112.1(4) . . ?
C24A C25A H25A 108.6 . . ?
C24A C25A C26A 110.3(6) . . ?
C24A C25A C27A 110.7(6) . . ?
C26A C25A H25A 108.6 . . ?
C27A C25A H25A 108.6 . . ?
C27A C25A C26A 109.9(6) . . ?
C25A C26A H26A 109.5 . . ?
C25A C26A H26B 109.5 . . ?
C25A C26A H26C 109.5 . . ?
H26A C26A H26B 109.5 . . ?
H26A C26A H26C 109.5 . . ?
H26B C26A H26C 109.5 . . ?
C25 C26 H26D 109.5 . . ?
C25 C26 H26E 109.5 . . ?
C25 C26 H26F 109.5 . . ?
H26D C26 H26E 109.5 . . ?
H26D C26 H26F 109.5 . . ?
H26E C26 H26F 109.5 . . ?
C25 C27 H27D 109.5 . . ?
C25 C27 H27E 109.5 . . ?
C25 C27 H27F 109.5 . . ?
H27D C27 H27E 109.5 . . ?
H27D C27 H27F 109.5 . . ?
H27E C27 H27F 109.5 . . ?
C25A C27A H27A 109.5 . . ?
C25A C27A H27B 109.5 . . ?
C25A C27A H27C 109.5 . . ?
H27A C27A H27B 109.5 . . ?
H27A C27A H27C 109.5 . . ?
H27B C27A H27C 109.5 . . ?

loop_
_geom_bond_atom_site_label_1
_geom_bond_atom_site_label_2
_geom_bond_distance
_geom_bond_site_symmetry_2
_geom_bond_publ_flag
O1 H1 0.85(3) . ?
O1 C25 1.449(5) . ?
O2 H2 0.87(3) . ?
O2 C3 1.437(5) . ?
O3 H3 0.90(3) . ?
O3 C3A 1.430(6) . ?
C1A H1AA 0.9900 . ?
C1A H1AB 0.9900 . ?
C1A C2A 1.535(6) . ?
C1A C10A 1.528(6) . ?
C1 H1A 0.9900 . ?
C1 H1B 0.9900 . ?
C1 C2 1.532(6) . ?
C1 C10 1.512(7) . ?
C2 H2A 0.9900 . ?
C2 H2B 0.9900 . ?
C2 C3 1.509(6) . ?
C2A H2AA 0.9900 . ?
C2A H2AB 0.9900 . ?
C2A C3A 1.497(7) . ?
C3A H3A 1.0000 . ?
C3A C4A 1.519(7) . ?
C3 H3B 1.0000 . ?
C3 C4 1.513(6) . ?
C4 H4A 0.9900 . ?
C4 H4B 0.9900 . ?
C4 C5 1.518(6) . ?
C4A H4AA 0.9900 . ?
C4A H4AB 0.9900 . ?
C4A C5A 1.526(6) . ?
C5A H5A 1.0000 . ?
C5A C6A 1.508(6) . ?
C5A C10A 1.540(6) . ?
C5 C6 1.334(6) . ?
C5 C10 1.480(6) . ?
C6 H6 0.9500 . ?
C6 C7 1.464(6) . ?
C6A H6AA 0.9900 . ?
C6A H6AB 0.9900 . ?
C6A C7A 1.521(6) . ?
C7A H7AA 0.9900 . ?
C7A H7AB 0.9900 . ?
C7A C8A 1.524(7) . ?
C7 H7 0.9500 . ?
C7 C8 1.334(6) . ?
C8 C9 1.507(7) . ?
C8 C14 1.495(6) . ?
C8A H8A 1.0000 . ?
C8A C9A 1.546(6) . ?
C8A C14A 1.522(6) . ?
C9A H9A 1.0000 . ?
C9A C10A 1.557(6) . ?
C9A C11A 1.518(7) . ?
C9 H9B 0.9900 . ?
C9 H9C 0.9900 . ?
C9 C11 1.524(7) . ?
C10 C19 1.319(6) . ?
C10A C19A 1.548(6) . ?
C11 H11C 0.9900 . ?
C11 H11D 0.9900 . ?
C11 C12 1.527(6) . ?
C11A H11A 0.9900 . ?
C11A H11B 0.9900 . ?
C11A C12A 1.543(6) . ?
C12 H12C 0.9900 . ?
C12 H12D 0.9900 . ?
C12 C13 1.541(6) . ?
C12A H12A 0.9900 . ?
C12A H12B 0.9900 . ?
C12A C13A 1.521(7) . ?
C13A C14A 1.537(6) . ?
C13A C17A 1.550(6) . ?
C13A C18A 1.533(6) . ?
C13 C14 1.548(6) . ?
C13 C17 1.537(6) . ?
C13 C18 1.539(6) . ?
C14 H14 1.0000 . ?
C14 C15 1.525(6) . ?
C14A H14A 1.0000 . ?
C14A C15A 1.524(7) . ?
C15A H15A 0.9900 . ?
C15A H15B 0.9900 . ?
C15A C16A 1.549(7) . ?
C15 H15C 0.9900 . ?
C15 H15D 0.9900 . ?
C15 C16 1.548(6) . ?
C16 H16C 0.9900 . ?
C16 H16D 0.9900 . ?
C16 C17 1.546(6) . ?
C16A H16A 0.9900 . ?
C16A H16B 0.9900 . ?
C16A C17A 1.537(7) . ?
C17A H17A 1.0000 . ?
C17A C20A 1.528(7) . ?
C17 H17 1.0000 . ?
C17 C20 1.551(6) . ?
C18 H18D 0.9800 . ?
C18 H18E 0.9800 . ?
C18 H18F 0.9800 . ?
C18A H18A 0.9800 . ?
C18A H18B 0.9800 . ?
C18A H18C 0.9800 . ?
C19A H19A 0.9800 . ?
C19A H19B 0.9800 . ?
C19A H19C 0.9800 . ?
C19 H19D 0.9500 . ?
C19 H19E 0.9500 . ?
C20 H20 1.0000 . ?
C20 C21 1.528(7) . ?
C20 C22 1.530(6) . ?
C20A H20A 1.0000 . ?
C20A C21A 1.540(8) . ?
C20A C22A 1.539(6) . ?
C21 H21D 0.9800 . ?
C21 H21E 0.9800 . ?
C21 H21F 0.9800 . ?
C21A H21A 0.9800 . ?
C21A H21B 0.9800 . ?
C21A H21C 0.9800 . ?
C22 H22C 0.9900 . ?
C22 H22D 0.9900 . ?
C22 C23 1.525(6) . ?
C22A H22A 0.9900 . ?
C22A H22B 0.9900 . ?
C22A C23A 1.497(7) . ?
C23 H23C 0.9900 . ?
C23 H23D 0.9900 . ?
C23 C24 1.513(7) . ?
C23A H23A 0.9900 . ?
C23A H23B 0.9900 . ?
C23A C24A 1.524(7) . ?
C24 H24C 0.9900 . ?
C24 H24D 0.9900 . ?
C24 C25 1.531(6) . ?
C24A H24A 0.9900 . ?
C24A H24B 0.9900 . ?
C24A C25A 1.497(8) . ?
C25 C26 1.508(7) . ?
C25 C27 1.508(7) . ?
C25A H25A 1.0000 . ?
C25A C26A 1.534(10) . ?
C25A C27A 1.513(9) . ?
C26A H26A 0.9800 . ?
C26A H26B 0.9800 . ?
C26A H26C 0.9800 . ?
C26 H26D 0.9800 . ?
C26 H26E 0.9800 . ?
C26 H26F 0.9800 . ?
C27 H27D 0.9800 . ?
C27 H27E 0.9800 . ?
C27 H27F 0.9800 . ?
C27A H27A 0.9800 . ?
C27A H27B 0.9800 . ?
C27A H27C 0.9800 . ?

loop_
_twin_individual_id
_twin_individual_mass_fraction_refined
1 3(2)
2 -2(2)
